data_4310140
loop_
_publ_author_name
'Angela L. Reiff'
'Eva M. Garcia-Frutos'
'Jun Mo Gil'
'Oren P. Anderson'
'Louis S. Hegedus'

_publ_section_title
;
Synthesis and Properties of Cobalt(III) Complexes of 4-Substituted
Pyridine-Capped Dioxocyclams
;
_journal_name_full 'Inorganic Chemistry'
_journal_page_first 9162
_journal_page_last 9174
_journal_paper_doi 10.1021/ic050200h
_journal_volume 44
_journal_year 2005
_chemical_formula_sum 'C31 H50 Co N5 O7'
_chemical_formula_weight 663.69
_chemical_name_systematic
; 
 ? 
;
_space_group_IT_number 9
_symmetry_cell_setting monoclinic
_symmetry_space_group_name_Hall 'C -2yc'
_symmetry_space_group_name_H-M 'C 1 c 1'
_atom_sites_solution_hydrogens geom
_atom_sites_solution_primary direct
_atom_sites_solution_secondary difmap
_audit_creation_method SHELXL-97
_cell_angle_alpha 90.00
_cell_angle_beta 104.217(3)
_cell_angle_gamma 90.00
_cell_formula_units_Z 4
_cell_length_a 10.5774(16)
_cell_length_b 20.901(3)
_cell_length_c 14.663(2)
_cell_measurement_temperature 173(2)
_cell_volume 3142.4(8)
_computing_cell_refinement 'Bruker SMART'
_computing_data_collection 'Bruker SMART'
_computing_data_reduction 'Bruker SAINT'
_computing_molecular_graphics 'Bruker SHELXTL'
_computing_publication_material 'Bruker SHELXTL'
_computing_structure_refinement 'SHELXL-97 (Sheldrick, 1997)'
_computing_structure_solution 'SHELXS-97 (Sheldrick, 1990)'
_diffrn_ambient_temperature 173(2)
_diffrn_measured_fraction_theta_full 0.982
_diffrn_measured_fraction_theta_max 0.982
_diffrn_measurement_device_type 'CCD area detector'
_diffrn_measurement_method 'phi and omega scans'
_diffrn_radiation_monochromator graphite
_diffrn_radiation_source 'fine-focus sealed tube'
_diffrn_radiation_type MoK\a
_diffrn_radiation_wavelength 0.71073
_diffrn_reflns_av_R_equivalents 0.0386
_diffrn_reflns_av_sigmaI/netI 0.0637
_diffrn_reflns_limit_h_max 14
_diffrn_reflns_limit_h_min -13
_diffrn_reflns_limit_k_max 27
_diffrn_reflns_limit_k_min -27
_diffrn_reflns_limit_l_max 19
_diffrn_reflns_limit_l_min -19
_diffrn_reflns_number 14404
_diffrn_reflns_theta_full 28.32
_diffrn_reflns_theta_max 28.32
_diffrn_reflns_theta_min 1.95
_exptl_absorpt_coefficient_mu 0.601
_exptl_absorpt_correction_T_max 0.8892
_exptl_absorpt_correction_T_min 0.7950
_exptl_absorpt_correction_type multi-scan
_exptl_absorpt_process_details 'SADABS (Sheldrick, 1997)'
_exptl_crystal_colour clear-dark-pink
_exptl_crystal_density_diffrn 1.403
_exptl_crystal_density_meas ?
_exptl_crystal_density_method .
_exptl_crystal_description cubes
_exptl_crystal_F_000 1416
_exptl_crystal_size_max 0.40
_exptl_crystal_size_mid 0.30
_exptl_crystal_size_min 0.20
_refine_diff_density_max 0.757
_refine_diff_density_min -0.508
_refine_diff_density_rms 0.171
_refine_ls_abs_structure_details 'Flack H D (1983), Acta Cryst. A39, 876-881'
_refine_ls_abs_structure_Flack 0.023(12)
_refine_ls_extinction_coef 0.0028(5)
_refine_ls_extinction_expression Fc^*^=kFc[1+0.001xFc^2^\l^3^/sin(2\q)]^-1/4^
_refine_ls_extinction_method SHELXL
_refine_ls_goodness_of_fit_ref 1.028
_refine_ls_hydrogen_treatment constr
_refine_ls_matrix_type full
_refine_ls_number_parameters 407
_refine_ls_number_reflns 7178
_refine_ls_number_restraints 2
_refine_ls_restrained_S_all 1.028
_refine_ls_R_factor_all 0.0526
_refine_ls_R_factor_gt 0.0462
_refine_ls_shift/su_max 0.002
_refine_ls_shift/su_mean 0.000
_refine_ls_structure_factor_coef Fsqd
_refine_ls_weighting_details 'calc w=1/[\s^2^(Fo^2^)+(0.0657P)^2^+0.0000P] where P=(Fo^2^+2Fc^2^)/3'
_refine_ls_weighting_scheme calc
_refine_ls_wR_factor_gt 0.1102
_refine_ls_wR_factor_ref 0.1132
_reflns_number_gt 6526
_reflns_number_total 7178
_reflns_threshold_expression >2sigma(I)
_cod_data_source_file ic050200hsi20050204_103054_2.cif
_cod_data_source_block lsh132rm
_cod_depositor_comments
;
The following automatic conversions were performed:
'_symmetry_cell_setting' value 'Monoclinic' changed to 'monoclinic'
according to '/home/saulius/struct/CIF-dictionaries/cif_core.dic'
dictionary named 'cif_core.dic' version 2.4.1 from 2010-06-29.

Automatic conversion script
Id: cif_fix_enum 1527 2010-12-29 10:47:43Z saulius 
;
_cod_original_cell_volume 3142.2(8)
_cod_database_code 4310140

loop_
_symmetry_equiv_pos_as_xyz
'x, y, z'
'x, -y, z+1/2'
'x+1/2, y+1/2, z'
'x+1/2, -y+1/2, z+1/2'

loop_
_atom_site_label
_atom_site_type_symbol
_atom_site_fract_x
_atom_site_fract_y
_atom_site_fract_z
_atom_site_U_iso_or_equiv
_atom_site_adp_type
_atom_site_occupancy
_atom_site_symmetry_multiplicity
_atom_site_calc_flag
_atom_site_refinement_flags
_atom_site_disorder_assembly
_atom_site_disorder_group
Co1 Co 0.32780(3) 0.345819(15) 0.01702(2) 0.01884(10) Uani 1 1 d . . .
O1 O 0.2446(2) 0.37693(13) 0.30722(16) 0.0363(6) Uani 1 1 d . . .
O2 O 0.2610(3) 0.48348(11) 0.20593(17) 0.0381(6) Uani 1 1 d . . .
O3 O 0.5148(2) 0.35173(11) -0.16432(17) 0.0314(5) Uani 1 1 d . . .
O4 O 0.3878(3) 0.21192(11) -0.17790(16) 0.0351(5) Uani 1 1 d . . .
O5 O 0.1501(2) 0.31714(10) 0.00286(15) 0.0265(5) Uani 1 1 d . . .
O6 O 0.0451(3) 0.29951(13) -0.14853(17) 0.0422(6) Uani 1 1 d . . .
N1 N 0.2742(3) 0.42073(12) 0.08040(17) 0.0234(5) Uani 1 1 d . . .
N2 N 0.3111(3) 0.40613(12) -0.08882(18) 0.0230(5) Uani 1 1 d . . .
N3 N 0.3646(2) 0.26951(11) -0.05008(17) 0.0233(5) Uani 1 1 d . . .
N4 N 0.3806(2) 0.29051(11) 0.12942(17) 0.0218(5) Uani 1 1 d . . .
N5 N 0.5023(2) 0.37148(12) 0.04908(16) 0.0216(5) Uani 1 1 d . . .
C1 C 0.3280(3) 0.37640(15) 0.2433(2) 0.0261(7) Uani 1 1 d . . .
C2 C 0.4604(4) 0.39305(18) 0.3065(3) 0.0390(8) Uani 1 1 d . . .
H2A H 0.4554 0.4345 0.3365 0.058 Uiso 1 1 calc R . .
H2B H 0.5250 0.3953 0.2687 0.058 Uiso 1 1 calc R . .
H2C H 0.4864 0.3600 0.3549 0.058 Uiso 1 1 calc R . .
C3 C 0.1083(4) 0.38062(19) 0.2673(3) 0.0440(9) Uani 1 1 d . . .
H3A H 0.0663 0.4024 0.3111 0.066 Uiso 1 1 calc R . .
H3B H 0.0725 0.3373 0.2550 0.066 Uiso 1 1 calc R . .
H3C H 0.0920 0.4046 0.2081 0.066 Uiso 1 1 calc R . .
C4 C 0.2855(3) 0.43157(15) 0.1706(2) 0.0273(6) Uani 1 1 d . . .
C5 C 0.2032(3) 0.47117(14) 0.0143(2) 0.0280(6) Uani 1 1 d . . .
C6 C 0.0603(4) 0.47605(18) 0.0213(3) 0.0391(8) Uani 1 1 d . . .
H6A H 0.0184 0.4341 0.0087 0.059 Uiso 1 1 calc R . .
H6B H 0.0135 0.5070 -0.0250 0.059 Uiso 1 1 calc R . .
H6C H 0.0582 0.4901 0.0847 0.059 Uiso 1 1 calc R . .
C7 C 0.2663(4) 0.53853(16) 0.0334(3) 0.0390(8) Uani 1 1 d . . .
H7A H 0.2290 0.5611 0.0793 0.059 Uiso 1 1 calc R . .
H7B H 0.2490 0.5629 -0.0254 0.059 Uiso 1 1 calc R . .
H7C H 0.3607 0.5340 0.0585 0.059 Uiso 1 1 calc R . .
C8 C 0.1963(3) 0.44680(14) -0.0862(2) 0.0283(6) Uani 1 1 d . . .
H8A H 0.1153 0.4217 -0.1090 0.034 Uiso 1 1 calc R . .
H8B H 0.1931 0.4838 -0.1288 0.034 Uiso 1 1 calc R . .
C9 C 0.2879(3) 0.37631(15) -0.1837(2) 0.0262(6) Uani 1 1 d . . .
H9A H 0.2885 0.4105 -0.2302 0.031 Uiso 1 1 calc R . .
H9B H 0.1996 0.3571 -0.1992 0.031 Uiso 1 1 calc R . .
C10 C 0.3853(3) 0.32505(15) -0.1950(2) 0.0254(6) Uani 1 1 d . . .
C11 C 0.3565(4) 0.30969(16) -0.3000(2) 0.0329(7) Uani 1 1 d . . .
H11A H 0.3805 0.3464 -0.3339 0.049 Uiso 1 1 calc R . .
H11B H 0.2633 0.3007 -0.3239 0.049 Uiso 1 1 calc R . .
H11C H 0.4072 0.2722 -0.3097 0.049 Uiso 1 1 calc R . .
C12 C 0.6202(4) 0.30872(19) -0.1560(3) 0.0455(9) Uani 1 1 d . . .
H12A H 0.6256 0.2809 -0.1013 0.068 Uiso 1 1 calc R . .
H12B H 0.7016 0.3329 -0.1478 0.068 Uiso 1 1 calc R . .
H12C H 0.6066 0.2825 -0.2130 0.068 Uiso 1 1 calc R . .
C13 C 0.3766(3) 0.26357(15) -0.1380(2) 0.0253(6) Uani 1 1 d . . .
C14 C 0.3677(3) 0.20765(14) 0.0031(2) 0.0270(6) Uani 1 1 d . . .
C15 C 0.4995(4) 0.17315(18) 0.0158(3) 0.0402(8) Uani 1 1 d . . .
H15A H 0.5037 0.1528 -0.0436 0.060 Uiso 1 1 calc R . .
H15B H 0.5081 0.1405 0.0649 0.060 Uiso 1 1 calc R . .
H15C H 0.5705 0.2042 0.0341 0.060 Uiso 1 1 calc R . .
C16 C 0.2593(4) 0.16095(16) -0.0455(3) 0.0392(8) Uani 1 1 d . . .
H16A H 0.1752 0.1832 -0.0604 0.059 Uiso 1 1 calc R . .
H16B H 0.2560 0.1249 -0.0034 0.059 Uiso 1 1 calc R . .
H16C H 0.2779 0.1450 -0.1037 0.059 Uiso 1 1 calc R . .
C17 C 0.3374(3) 0.22512(14) 0.0969(2) 0.0267(6) Uani 1 1 d . . .
H17A H 0.2422 0.2217 0.0902 0.032 Uiso 1 1 calc R . .
H17B H 0.3808 0.1939 0.1453 0.032 Uiso 1 1 calc R . .
C18 C 0.3136(3) 0.30835(14) 0.2043(2) 0.0248(6) Uani 1 1 d . . .
H18A H 0.3448 0.2788 0.2579 0.030 Uiso 1 1 calc R . .
H18B H 0.2193 0.3000 0.1794 0.030 Uiso 1 1 calc R . .
C19 C 0.5268(3) 0.29056(15) 0.1660(2) 0.0253(6) Uani 1 1 d . . .
H19A H 0.5495 0.2977 0.2348 0.030 Uiso 1 1 calc R . .
H19B H 0.5620 0.2484 0.1538 0.030 Uiso 1 1 calc R . .
C20 C 0.5873(3) 0.34164(14) 0.1197(2) 0.0257(6) Uani 1 1 d . . .
C21 C 0.7174(3) 0.35914(17) 0.1439(2) 0.0304(7) Uani 1 1 d . . .
H21 H 0.7773 0.3387 0.1946 0.037 Uiso 1 1 calc R . .
C22 C 0.7581(3) 0.40682(18) 0.0930(3) 0.0374(8) Uani 1 1 d . . .
H22 H 0.8474 0.4188 0.1075 0.045 Uiso 1 1 calc R . .
C23 C 0.6692(3) 0.43761(16) 0.0203(2) 0.0314(7) Uani 1 1 d . . .
H23 H 0.6967 0.4710 -0.0145 0.038 Uiso 1 1 calc R . .
C24 C 0.5400(3) 0.41851(14) -0.0002(2) 0.0265(6) Uani 1 1 d . . .
C25 C 0.4310(3) 0.44831(14) -0.0718(2) 0.0268(6) Uani 1 1 d . . .
H25A H 0.4576 0.4543 -0.1315 0.032 Uiso 1 1 calc R . .
H25B H 0.4106 0.4909 -0.0495 0.032 Uiso 1 1 calc R . .
C26 C 0.0553(3) 0.29622(15) -0.0630(2) 0.0294(6) Uani 1 1 d . . .
C27 C -0.0519(3) 0.2656(2) -0.0251(3) 0.0414(9) Uani 1 1 d . . .
H27A H -0.1212 0.2500 -0.0777 0.062 Uiso 1 1 calc R . .
H27B H -0.0879 0.2974 0.0107 0.062 Uiso 1 1 calc R . .
H27C H -0.0156 0.2297 0.0160 0.062 Uiso 1 1 calc R . .
C28 C 0.6524(5) 0.5807(2) 0.1419(4) 0.0599(14) Uani 1 1 d . . .
H28A H 0.5915 0.5697 0.0812 0.072 Uiso 1 1 calc R . .
H28B H 0.6403 0.6259 0.1582 0.072 Uiso 1 1 calc R . .
C29 C 0.6424(10) 0.5314(3) 0.2260(6) 0.119(4) Uani 1 1 d . . .
H29A H 0.5827 0.5499 0.2615 0.143 Uiso 1 1 calc R . .
H29B H 0.6031 0.4909 0.1973 0.143 Uiso 1 1 calc R . .
C30 C 0.7685(8) 0.5165(3) 0.2932(3) 0.085(2) Uani 1 1 d . . .
H30A H 0.7851 0.4699 0.2992 0.102 Uiso 1 1 calc R . .
H30B H 0.7743 0.5352 0.3561 0.102 Uiso 1 1 calc R . .
C31 C 0.8667(10) 0.5528(3) 0.2376(6) 0.138(4) Uani 1 1 d . . .
H31A H 0.8981 0.5936 0.2694 0.165 Uiso 1 1 calc R . .
H31B H 0.9433 0.5254 0.2382 0.165 Uiso 1 1 calc R . .
O7 O 0.7969(5) 0.5646(2) 0.1440(3) 0.0859(12) Uani 1 1 d . . .

loop_
_atom_site_aniso_label
_atom_site_aniso_U_11
_atom_site_aniso_U_22
_atom_site_aniso_U_33
_atom_site_aniso_U_23
_atom_site_aniso_U_13
_atom_site_aniso_U_12
Co1 0.02039(17) 0.01874(15) 0.01749(16) 0.00115(16) 0.00488(11) 0.00120(17)
O1 0.0443(14) 0.0432(14) 0.0251(11) -0.0001(10) 0.0159(10) 0.0041(11)
O2 0.0579(16) 0.0274(12) 0.0337(13) -0.0058(10) 0.0204(12) 0.0028(11)
O3 0.0259(11) 0.0333(12) 0.0362(12) -0.0027(10) 0.0101(9) -0.0007(9)
O4 0.0476(15) 0.0287(12) 0.0292(12) -0.0076(9) 0.0096(11) 0.0065(10)
O5 0.0233(11) 0.0295(11) 0.0272(11) -0.0043(9) 0.0072(9) -0.0026(9)
O6 0.0439(15) 0.0533(16) 0.0274(12) -0.0029(11) 0.0046(11) -0.0112(12)
N1 0.0286(14) 0.0216(12) 0.0217(12) -0.0016(10) 0.0094(11) 0.0011(10)
N2 0.0236(13) 0.0242(12) 0.0216(12) 0.0014(10) 0.0061(10) 0.0037(10)
N3 0.0262(13) 0.0213(12) 0.0225(12) 0.0016(9) 0.0064(10) 0.0023(10)
N4 0.0255(13) 0.0206(11) 0.0198(12) 0.0023(9) 0.0062(10) -0.0014(10)
N5 0.0245(12) 0.0218(11) 0.0192(11) -0.0009(9) 0.0065(10) -0.0012(10)
C1 0.0319(17) 0.0287(15) 0.0195(14) 0.0005(12) 0.0101(13) 0.0004(13)
C2 0.041(2) 0.0361(18) 0.0361(19) -0.0097(14) 0.0024(15) 0.0008(15)
C3 0.041(2) 0.044(2) 0.055(2) -0.0034(18) 0.0274(18) -0.0044(16)
C4 0.0293(16) 0.0267(15) 0.0280(15) -0.0031(12) 0.0108(13) 0.0002(12)
C5 0.0343(17) 0.0232(14) 0.0292(15) 0.0028(12) 0.0130(13) 0.0046(13)
C6 0.0362(19) 0.0420(19) 0.0405(19) 0.0054(16) 0.0118(15) 0.0137(16)
C7 0.056(2) 0.0246(15) 0.0401(19) -0.0023(14) 0.0180(17) 0.0027(15)
C8 0.0315(16) 0.0261(14) 0.0292(15) 0.0054(12) 0.0109(13) 0.0086(13)
C9 0.0298(17) 0.0299(15) 0.0186(14) 0.0036(12) 0.0051(12) 0.0065(13)
C10 0.0244(15) 0.0297(15) 0.0228(14) -0.0015(12) 0.0070(12) -0.0010(12)
C11 0.045(2) 0.0336(16) 0.0219(15) 0.0022(13) 0.0127(14) -0.0023(14)
C12 0.0277(18) 0.046(2) 0.064(3) 0.0010(19) 0.0134(17) 0.0039(16)
C13 0.0229(15) 0.0279(15) 0.0246(15) 0.0000(12) 0.0049(12) 0.0039(12)
C14 0.0350(17) 0.0214(13) 0.0240(15) -0.0007(11) 0.0058(12) -0.0001(12)
C15 0.053(2) 0.0368(17) 0.0305(17) 0.0055(14) 0.0090(16) 0.0199(17)
C16 0.056(2) 0.0293(16) 0.0346(18) -0.0089(14) 0.0153(17) -0.0149(15)
C17 0.0343(17) 0.0213(13) 0.0246(15) 0.0016(11) 0.0076(12) -0.0032(12)
C18 0.0285(16) 0.0249(14) 0.0207(14) 0.0033(11) 0.0056(12) -0.0015(12)
C19 0.0224(15) 0.0276(14) 0.0251(14) 0.0026(12) 0.0044(12) 0.0027(11)
C20 0.0260(15) 0.0275(15) 0.0236(14) -0.0019(12) 0.0061(11) 0.0015(12)
C21 0.0236(15) 0.0370(17) 0.0304(16) -0.0033(13) 0.0062(12) -0.0011(12)
C22 0.0269(17) 0.0443(19) 0.0409(19) -0.0049(16) 0.0080(14) -0.0073(14)
C23 0.0339(18) 0.0304(16) 0.0318(16) -0.0018(13) 0.0119(14) -0.0094(13)
C24 0.0308(16) 0.0271(15) 0.0253(15) -0.0023(12) 0.0142(12) 0.0000(12)
C25 0.0309(16) 0.0269(14) 0.0246(14) 0.0046(12) 0.0105(12) 0.0021(13)
C26 0.0251(15) 0.0330(16) 0.0291(16) -0.0016(13) 0.0046(12) 0.0049(12)
C27 0.0271(18) 0.060(2) 0.0365(19) -0.0067(17) 0.0064(15) -0.0071(16)
C28 0.089(3) 0.041(2) 0.074(3) -0.025(2) 0.066(3) -0.034(2)
C29 0.231(10) 0.041(3) 0.144(7) -0.010(3) 0.159(8) -0.011(4)
C30 0.151(6) 0.065(3) 0.029(2) -0.006(2) 0.002(3) 0.022(4)
C31 0.174(9) 0.072(4) 0.112(6) -0.017(4) -0.071(6) 0.019(5)
O7 0.101(3) 0.077(3) 0.083(3) 0.002(2) 0.028(2) -0.013(2)

loop_
_atom_type_symbol
_atom_type_description
_atom_type_scat_dispersion_real
_atom_type_scat_dispersion_imag
_atom_type_scat_source
C C 0.0033 0.0016 'International Tables Vol C Tables 4.2.6.8 and 6.1.1.4'
H H 0.0000 0.0000 'International Tables Vol C Tables 4.2.6.8 and 6.1.1.4'
N N 0.0061 0.0033 'International Tables Vol C Tables 4.2.6.8 and 6.1.1.4'
O O 0.0106 0.0060 'International Tables Vol C Tables 4.2.6.8 and 6.1.1.4'
Co Co 0.3494 0.9721 'International Tables Vol C Tables 4.2.6.8 and 6.1.1.4'

loop_
_geom_angle_atom_site_label_1
_geom_angle_atom_site_label_2
_geom_angle_atom_site_label_3
_geom_angle
_geom_angle_site_symmetry_1
_geom_angle_site_symmetry_3
_geom_angle_publ_flag
N5 Co1 O5 171.80(10) . . ?
N5 Co1 N3 93.10(11) . . ?
O5 Co1 N3 90.09(10) . . ?
N5 Co1 N2 84.65(11) . . ?
O5 Co1 N2 102.49(10) . . ?
N3 Co1 N2 96.63(10) . . ?
N5 Co1 N1 91.95(11) . . ?
O5 Co1 N1 84.98(10) . . ?
N3 Co1 N1 174.92(11) . . ?
N2 Co1 N1 83.27(10) . . ?
N5 Co1 N4 84.18(11) . . ?
O5 Co1 N4 88.66(10) . . ?
N3 Co1 N4 83.82(10) . . ?
N2 Co1 N4 168.83(11) . . ?
N1 Co1 N4 97.26(10) . . ?
C3 O1 C1 117.1(3) . . ?
C12 O3 C10 116.7(3) . . ?
C26 O5 Co1 138.1(2) . . ?
C4 N1 C5 115.8(3) . . ?
C4 N1 Co1 130.0(2) . . ?
C5 N1 Co1 114.12(19) . . ?
C9 N2 C8 108.4(2) . . ?
C9 N2 C25 109.7(2) . . ?
C8 N2 C25 108.6(2) . . ?
C9 N2 Co1 115.45(19) . . ?
C8 N2 Co1 105.10(18) . . ?
C25 N2 Co1 109.43(18) . . ?
C13 N3 C14 115.2(2) . . ?
C13 N3 Co1 129.7(2) . . ?
C14 N3 Co1 114.84(18) . . ?
C17 N4 C18 107.6(2) . . ?
C17 N4 C19 108.9(2) . . ?
C18 N4 C19 111.7(2) . . ?
C17 N4 Co1 105.63(17) . . ?
C18 N4 Co1 112.26(18) . . ?
C19 N4 Co1 110.56(18) . . ?
C24 N5 C20 121.6(3) . . ?
C24 N5 Co1 118.9(2) . . ?
C20 N5 Co1 119.5(2) . . ?
O1 C1 C2 102.9(3) . . ?
O1 C1 C18 103.3(2) . . ?
C2 C1 C18 115.7(3) . . ?
O1 C1 C4 108.7(3) . . ?
C2 C1 C4 108.4(3) . . ?
C18 C1 C4 116.6(2) . . ?
O2 C4 N1 125.8(3) . . ?
O2 C4 C1 114.2(3) . . ?
N1 C4 C1 119.9(3) . . ?
N1 C5 C6 110.2(3) . . ?
N1 C5 C8 106.5(2) . . ?
C6 C5 C8 105.6(3) . . ?
N1 C5 C7 113.2(3) . . ?
C6 C5 C7 108.2(3) . . ?
C8 C5 C7 112.9(3) . . ?
N2 C8 C5 111.4(3) . . ?
N2 C9 C10 115.8(2) . . ?
O3 C10 C9 108.0(2) . . ?
O3 C10 C11 109.5(3) . . ?
C9 C10 C11 106.5(3) . . ?
O3 C10 C13 109.3(2) . . ?
C9 C10 C13 113.2(3) . . ?
C11 C10 C13 110.2(3) . . ?
O4 C13 N3 125.3(3) . . ?
O4 C13 C10 116.1(3) . . ?
N3 C13 C10 118.5(3) . . ?
N3 C14 C17 106.1(2) . . ?
N3 C14 C15 111.6(3) . . ?
C17 C14 C15 112.7(3) . . ?
N3 C14 C16 112.7(3) . . ?
C17 C14 C16 105.7(3) . . ?
C15 C14 C16 107.9(3) . . ?
N4 C17 C14 113.1(2) . . ?
N4 C18 C1 119.1(2) . . ?
C20 C19 N4 110.9(2) . . ?
N5 C20 C21 120.7(3) . . ?
N5 C20 C19 113.7(3) . . ?
C21 C20 C19 125.7(3) . . ?
C22 C21 C20 118.4(3) . . ?
C21 C22 C23 120.5(3) . . ?
C24 C23 C22 118.5(3) . . ?
N5 C24 C23 120.3(3) . . ?
N5 C24 C25 113.9(3) . . ?
C23 C24 C25 125.7(3) . . ?
C24 C25 N2 110.1(2) . . ?
O6 C26 O5 127.0(3) . . ?
O6 C26 C27 120.6(3) . . ?
O5 C26 C27 112.5(3) . . ?
O7 C28 C29 95.4(5) . . ?
C30 C29 C28 114.9(6) . . ?
C29 C30 C31 98.5(5) . . ?
O7 C31 C30 108.5(6) . . ?
C31 O7 C28 109.5(6) . . ?

loop_
_geom_bond_atom_site_label_1
_geom_bond_atom_site_label_2
_geom_bond_distance
_geom_bond_site_symmetry_2
_geom_bond_publ_flag
Co1 N5 1.868(3) . ?
Co1 O5 1.935(2) . ?
Co1 N3 1.963(2) . ?
Co1 N2 1.973(3) . ?
Co1 N1 1.974(2) . ?
Co1 N4 1.978(2) . ?
O1 C3 1.419(5) . ?
O1 C1 1.436(4) . ?
O2 C4 1.257(4) . ?
O3 C12 1.415(4) . ?
O3 C10 1.445(4) . ?
O4 C13 1.248(4) . ?
O5 C26 1.287(4) . ?
O6 C26 1.233(4) . ?
N1 C4 1.318(4) . ?
N1 C5 1.503(4) . ?
N2 C9 1.489(4) . ?
N2 C8 1.490(4) . ?
N2 C25 1.514(4) . ?
N3 C13 1.331(4) . ?
N3 C14 1.506(4) . ?
N4 C17 1.482(4) . ?
N4 C18 1.494(4) . ?
N4 C19 1.507(4) . ?
N5 C24 1.338(4) . ?
N5 C20 1.346(4) . ?
C1 C2 1.518(5) . ?
C1 C18 1.527(4) . ?
C1 C4 1.560(4) . ?
C5 C6 1.543(5) . ?
C5 C8 1.543(5) . ?
C5 C7 1.554(5) . ?
C9 C10 1.523(4) . ?
C10 C11 1.529(4) . ?
C10 C13 1.548(4) . ?
C14 C17 1.532(4) . ?
C14 C15 1.540(5) . ?
C14 C16 1.540(5) . ?
C19 C20 1.491(4) . ?
C20 C21 1.383(5) . ?
C21 C22 1.376(5) . ?
C22 C23 1.394(5) . ?
C23 C24 1.384(5) . ?
C24 C25 1.492(4) . ?
C26 C27 1.521(5) . ?
C28 O7 1.558(6) . ?
C28 C29 1.630(7) . ?
C29 C30 1.483(12) . ?
C30 C31 1.654(13) . ?
C31 O7 1.411(8) . ?
